data_4503970
loop_
_publ_author_name
'Tang, Si-Fu'
'Song, Jun-Ling'
'Li, Xiu-Ling'
'Mao, Jiang-Gao'

_publ_section_title
;
 Novel Luminescent Lanthanide(III) Diphosphonates with Rarely Observed
 Topology
;
_journal_issue 2
_journal_name_full 'Crystal Growth &amp; Design'
_journal_page_first 360
_journal_paper_doi 10.1021/cg060590y
_journal_volume 7
_journal_year 2007
_chemical_formula_sum 'C12 H25 Eu N4 O16 P4'
_chemical_formula_weight 757.20
_chemical_name_systematic
; 
 ? 
;
_space_group_IT_number 14
_symmetry_cell_setting monoclinic
_symmetry_space_group_name_Hall '-P 2ybc'
_symmetry_space_group_name_H-M 'P 1 21/c 1'
_atom_sites_solution_hydrogens geom
_atom_sites_solution_primary direct
_atom_sites_solution_secondary difmap
_audit_creation_method SHELXL-97
_cell_angle_alpha 90.00
_cell_angle_beta 92.294(3)
_cell_angle_gamma 90.00
_cell_formula_units_Z 4
_cell_length_a 10.6305(5)
_cell_length_b 17.0798(8)
_cell_length_c 16.7882(10)
_cell_measurement_temperature 293(2)
_cell_volume 3045.7(3)
_computing_structure_refinement 'SHELXL-97 (Sheldrick, 1997)'
_computing_structure_solution 'SHELXS-97 (Sheldrick, 1990)'
_diffrn_ambient_temperature 293(2)
_diffrn_measured_fraction_theta_full 0.994
_diffrn_measured_fraction_theta_max 0.994
_diffrn_measurement_device_type 'Rigaku Mercury CCD''
_diffrn_measurement_method CCD_Profile_fitting
_diffrn_radiation_monochromator graphite
_diffrn_radiation_source 'fine-focus sealed tube'
_diffrn_radiation_type MoK\a
_diffrn_radiation_wavelength 0.71073
_diffrn_reflns_av_R_equivalents 0.0296
_diffrn_reflns_av_sigmaI/netI 0.0291
_diffrn_reflns_limit_h_max 12
_diffrn_reflns_limit_h_min -13
_diffrn_reflns_limit_k_max 22
_diffrn_reflns_limit_k_min -21
_diffrn_reflns_limit_l_max 21
_diffrn_reflns_limit_l_min -21
_diffrn_reflns_number 23192
_diffrn_reflns_theta_full 27.48
_diffrn_reflns_theta_max 27.48
_diffrn_reflns_theta_min 2.53
_diffrn_standards_decay_% <1.0%
_exptl_absorpt_coefficient_mu 2.337
_exptl_absorpt_correction_T_max 1.0000
_exptl_absorpt_correction_T_min 0.8844
_exptl_absorpt_correction_type multi-scan
_exptl_crystal_colour White
_exptl_crystal_density_diffrn 1.651
_exptl_crystal_density_method 'not measured'
_exptl_crystal_description Prism
_exptl_crystal_F_000 1504
_exptl_crystal_size_max 0.2000
_exptl_crystal_size_mid 0.1500
_exptl_crystal_size_min 0.1500
_refine_diff_density_max 1.764
_refine_diff_density_min -0.726
_refine_diff_density_rms 0.154
_refine_ls_extinction_method none
_refine_ls_goodness_of_fit_ref 1.100
_refine_ls_hydrogen_treatment mixed
_refine_ls_matrix_type full
_refine_ls_number_parameters 342
_refine_ls_number_reflns 6937
_refine_ls_number_restraints 0
_refine_ls_restrained_S_all 1.100
_refine_ls_R_factor_all 0.0543
_refine_ls_R_factor_gt 0.0460
_refine_ls_shift/su_max 0.001
_refine_ls_shift/su_mean 0.000
_refine_ls_structure_factor_coef Fsqd
_refine_ls_weighting_details 'calc w=1/[\s^2^(Fo^2^)+(0.0641P)^2^+12.4837P] where P=(Fo^2^+2Fc^2^)/3'
_refine_ls_weighting_scheme calc
_refine_ls_wR_factor_gt 0.1241
_refine_ls_wR_factor_ref 0.1313
_reflns_number_gt 5997
_reflns_number_total 6937
_reflns_threshold_expression >2sigma(I)
_cod_data_source_file cg060590ysi20061101_042306.cif
_cod_data_source_block 1
_cod_depositor_comments
;
The following automatic conversions were performed:

'_exptl_absorpt_correction_type' value 'Multi-scan' changed to
'multi-scan' according to
/home/saulius/struct/CIF-dictionaries/cif_core.dic dictionary named
'cif_core.dic' version 2.4.1 from 2010-06-29.

Automatic conversion script
Id: cif_fix_values 1715 2011-07-08 13:25:40Z adriana 
;
_cod_original_sg_symbol_H-M P2(1)/c
_cod_database_code 4503970

loop_
_symmetry_equiv_pos_as_xyz
'x, y, z'
'-x, y+1/2, -z+1/2'
'-x, -y, -z'
'x, -y-1/2, z-1/2'

loop_
_atom_site_label
_atom_site_type_symbol
_atom_site_fract_x
_atom_site_fract_y
_atom_site_fract_z
_atom_site_U_iso_or_equiv
_atom_site_adp_type
_atom_site_occupancy
_atom_site_symmetry_multiplicity
_atom_site_calc_flag
_atom_site_refinement_flags
Eu1 Eu 0.71526(2) 0.002683(13) 0.485873(13) 0.01749(10) Uani 1 1 d .
P1 P 0.45356(12) -0.01422(8) 0.33685(8) 0.0236(3) Uani 1 1 d .
P2 P 0.47654(12) 0.14016(8) 0.42188(8) 0.0243(3) Uani 1 1 d .
P3 P 1.00190(11) -0.10979(7) 0.43321(8) 0.0213(3) Uani 1 1 d .
P4 P 0.93565(13) 0.03161(9) 0.32328(8) 0.0271(3) Uani 1 1 d .
N1 N 0.5923(4) 0.1052(3) 0.2854(3) 0.0278(9) Uani 1 1 d .
H1B H 0.6494 0.1157 0.3250 0.033 Uiso 1 1 calc R
H1C H 0.6138 0.0584 0.2654 0.033 Uiso 1 1 calc R
N2 N 0.7321(4) 0.1576(3) 0.1995(3) 0.0286(9) Uani 1 1 d .
N3 N 1.1073(4) -0.0820(3) 0.2936(3) 0.0284(10) Uani 1 1 d .
H3B H 1.1305 -0.0346 0.2760 0.034 Uiso 1 1 calc R
H3C H 1.1637 -0.0953 0.3328 0.034 Uiso 1 1 calc R
N4 N 1.2442(4) -0.1379(3) 0.2086(3) 0.0331(10) Uani 1 1 d .
C1 C 0.4733(5) 0.0922(3) 0.3245(3) 0.0272(11) Uani 1 1 d .
H1A H 0.4035 0.1130 0.2910 0.033 Uiso 1 1 calc R
C2 C 0.6133(5) 0.1572(3) 0.2284(3) 0.0258(10) Uani 1 1 d .
C3 C 0.5262(5) 0.2111(3) 0.1951(3) 0.0339(12) Uani 1 1 d .
H3A H 0.4439 0.2116 0.2118 0.041 Uiso 1 1 calc R
C4 C 0.5625(6) 0.2627(4) 0.1383(4) 0.0400(14) Uani 1 1 d .
H4A H 0.5046 0.2987 0.1173 0.048 Uiso 1 1 calc R
C5 C 0.6850(6) 0.2622(4) 0.1111(4) 0.0408(14) Uani 1 1 d .
H5A H 0.7093 0.2973 0.0722 0.049 Uiso 1 1 calc R
C6 C 0.7677(6) 0.2091(4) 0.1431(4) 0.0377(13) Uani 1 1 d .
H6A H 0.8498 0.2080 0.1260 0.045 Uiso 1 1 calc R
C11 C 0.9865(5) -0.0708(3) 0.3319(3) 0.0268(11) Uani 1 1 d .
H11A H 0.9236 -0.1027 0.3026 0.032 Uiso 1 1 calc R
C12 C 1.1242(5) -0.1316(3) 0.2343(3) 0.0264(10) Uani 1 1 d .
C13 C 1.2732(7) -0.1890(4) 0.1499(4) 0.0463(16) Uani 1 1 d .
H13A H 1.3561 -0.1919 0.1343 0.056 Uiso 1 1 calc R
C14 C 1.1878(8) -0.2350(5) 0.1141(5) 0.062(2) Uani 1 1 d .
H14A H 1.2098 -0.2698 0.0744 0.074 Uiso 1 1 calc R
C15 C 1.0651(8) -0.2296(5) 0.1377(5) 0.065(2) Uani 1 1 d .
H15A H 1.0035 -0.2608 0.1128 0.077 Uiso 1 1 calc R
C16 C 1.0317(6) -0.1792(4) 0.1971(4) 0.0495(18) Uani 1 1 d .
H16A H 0.9487 -0.1766 0.2124 0.059 Uiso 1 1 calc R
O11 O 0.5709(4) -0.0390(2) 0.3848(2) 0.0328(8) Uani 1 1 d .
O12 O 0.4456(4) -0.0514(3) 0.2552(2) 0.0367(9) Uani 1 1 d .
O13 O 0.3331(4) -0.0260(2) 0.3811(2) 0.0297(8) Uani 1 1 d .
O21 O 0.4824(4) 0.2300(2) 0.4069(3) 0.0391(10) Uani 1 1 d .
H21A H 0.4131 0.2456 0.3905 0.059 Uiso 1 1 calc R
O22 O 0.5976(3) 0.1157(2) 0.4634(2) 0.0282(8) Uani 1 1 d .
O23 O 0.3579(3) 0.1196(2) 0.4639(2) 0.0290(8) Uani 1 1 d .
O31 O 0.9932(4) -0.2006(2) 0.4238(3) 0.0378(10) Uani 1 1 d .
H31A H 0.9208 -0.2149 0.4308 0.057 Uiso 1 1 calc R
O32 O 1.1300(3) -0.0892(2) 0.4658(2) 0.0275(8) Uani 1 1 d .
O33 O 0.8937(3) -0.0803(2) 0.4812(2) 0.0241(7) Uani 1 1 d .
O41 O 0.9246(4) 0.0539(3) 0.2372(2) 0.0431(11) Uani 1 1 d .
O42 O 1.0478(4) 0.0813(2) 0.3614(2) 0.0333(9) Uani 1 1 d .
H42A H 1.0522 0.0741 0.4097 0.050 Uiso 1 1 calc R
O43 O 0.8167(3) 0.0400(2) 0.3672(2) 0.0292(8) Uani 1 1 d .
O1W O 0.7154(7) -0.1508(5) 0.2977(6) 0.126(4) Uani 1 1 d .
O2W O 0.7579(6) -0.2401(4) 0.4455(5) 0.101(3) Uani 1 1 d .
O3W O 1.1950(12) 0.1726(9) 0.2454(11) 0.112(6) Uani 0.50 1 d P
O4W O 0.2807(10) 0.2972(9) 0.3564(10) 0.107(6) Uani 0.50 1 d P
O5W O 0.487(2) 0.0047(11) 0.1149(14) 0.137(8) Uiso 0.50 1 d P
O6W O 0.573(4) 0.096(2) 0.013(2) 0.247(14) Uiso 0.50 1 d P

loop_
_atom_site_aniso_label
_atom_site_aniso_U_11
_atom_site_aniso_U_22
_atom_site_aniso_U_33
_atom_site_aniso_U_23
_atom_site_aniso_U_13
_atom_site_aniso_U_12
Eu1 0.00972(14) 0.02269(15) 0.02023(14) 0.00068(8) 0.00274(9) 0.00032(8)
P1 0.0147(6) 0.0358(7) 0.0205(6) 0.0003(5) 0.0026(5) -0.0038(5)
P2 0.0158(6) 0.0246(6) 0.0328(7) 0.0069(5) 0.0057(5) 0.0023(5)
P3 0.0123(6) 0.0228(6) 0.0292(6) -0.0035(5) 0.0046(5) -0.0003(4)
P4 0.0174(6) 0.0402(8) 0.0241(6) 0.0060(6) 0.0052(5) 0.0055(6)
N1 0.019(2) 0.038(2) 0.027(2) 0.0131(18) 0.0037(17) 0.0042(18)
N2 0.021(2) 0.039(2) 0.026(2) 0.0094(19) 0.0085(17) 0.0005(18)
N3 0.014(2) 0.040(3) 0.031(2) -0.0072(19) 0.0044(17) 0.0015(18)
N4 0.024(2) 0.044(3) 0.032(2) -0.006(2) 0.0092(19) 0.006(2)
C1 0.014(2) 0.039(3) 0.029(2) 0.011(2) 0.004(2) 0.000(2)
C2 0.018(2) 0.035(3) 0.025(2) 0.008(2) 0.0045(19) -0.001(2)
C3 0.024(3) 0.041(3) 0.037(3) 0.011(2) 0.004(2) 0.005(2)
C4 0.035(3) 0.040(3) 0.044(3) 0.014(3) 0.000(3) 0.006(3)
C5 0.046(4) 0.037(3) 0.039(3) 0.016(3) 0.007(3) -0.002(3)
C6 0.034(3) 0.046(3) 0.034(3) 0.007(3) 0.011(2) -0.008(3)
C11 0.012(2) 0.039(3) 0.030(3) -0.010(2) 0.005(2) -0.001(2)
C12 0.018(2) 0.033(3) 0.029(2) -0.006(2) 0.004(2) 0.003(2)
C13 0.042(4) 0.054(4) 0.044(3) -0.011(3) 0.016(3) 0.011(3)
C14 0.070(6) 0.061(5) 0.056(4) -0.028(4) 0.017(4) 0.004(4)
C15 0.058(5) 0.068(5) 0.068(5) -0.040(4) 0.006(4) -0.016(4)
C16 0.030(3) 0.064(4) 0.055(4) -0.027(3) 0.011(3) -0.012(3)
O11 0.024(2) 0.032(2) 0.041(2) 0.0022(17) -0.0070(16) -0.0050(16)
O12 0.032(2) 0.054(3) 0.0243(18) -0.0077(17) 0.0101(16) -0.0059(19)
O13 0.0232(19) 0.039(2) 0.0274(18) -0.0005(16) 0.0073(15) -0.0082(16)
O21 0.023(2) 0.030(2) 0.065(3) 0.0171(19) 0.0079(19) 0.0044(16)
O22 0.0247(19) 0.0259(18) 0.0341(19) -0.0027(15) 0.0005(15) 0.0069(15)
O23 0.0217(18) 0.0313(19) 0.0347(19) 0.0020(16) 0.0103(15) -0.0010(15)
O31 0.027(2) 0.0237(19) 0.064(3) -0.0077(18) 0.0118(19) -0.0016(15)
O32 0.0169(17) 0.0331(19) 0.0325(19) -0.0023(15) 0.0022(15) -0.0030(14)
O33 0.0145(16) 0.0283(18) 0.0300(18) 0.0021(14) 0.0060(14) 0.0053(13)
O41 0.033(2) 0.072(3) 0.0257(19) 0.014(2) 0.0078(17) 0.016(2)
O42 0.027(2) 0.038(2) 0.035(2) 0.0071(17) 0.0055(17) -0.0024(16)
O43 0.0198(18) 0.041(2) 0.0277(18) 0.0072(16) 0.0072(15) 0.0078(16)
O1W 0.055(4) 0.108(6) 0.215(10) -0.074(6) 0.021(5) -0.015(4)
O2W 0.062(4) 0.084(5) 0.160(7) -0.047(5) 0.049(4) -0.029(3)
O3W 0.046(7) 0.120(12) 0.175(15) 0.094(11) 0.052(9) 0.019(7)
O4W 0.033(6) 0.135(12) 0.154(13) 0.096(11) 0.008(7) 0.048(7)

loop_
_atom_type_symbol
_atom_type_description
_atom_type_scat_dispersion_real
_atom_type_scat_dispersion_imag
_atom_type_scat_source
C C 0.0033 0.0016 'International Tables Vol C Tables 4.2.6.8 and 6.1.1.4'
H H 0.0000 0.0000 'International Tables Vol C Tables 4.2.6.8 and 6.1.1.4'
N N 0.0061 0.0033 'International Tables Vol C Tables 4.2.6.8 and 6.1.1.4'
O O 0.0106 0.0060 'International Tables Vol C Tables 4.2.6.8 and 6.1.1.4'
P P 0.1023 0.0942 'International Tables Vol C Tables 4.2.6.8 and 6.1.1.4'
Eu Eu -0.1578 3.6682 'International Tables Vol C Tables 4.2.6.8 and 6.1.1.4'

loop_
_geom_angle_atom_site_label_1
_geom_angle_atom_site_label_2
_geom_angle_atom_site_label_3
_geom_angle
_geom_angle_site_symmetry_1
_geom_angle_site_symmetry_3
O22 Eu1 O32 84.16(13) . 3_756
O22 Eu1 O13 82.91(14) . 3_656
O32 Eu1 O13 74.90(13) 3_756 3_656
O22 Eu1 O11 78.61(13) . .
O32 Eu1 O11 150.87(13) 3_756 .
O13 Eu1 O11 125.21(14) 3_656 .
O22 Eu1 O33 156.58(13) . .
O32 Eu1 O33 80.57(12) 3_756 .
O13 Eu1 O33 109.80(13) 3_656 .
O11 Eu1 O33 107.16(13) . .
O22 Eu1 O43 84.33(13) . .
O32 Eu1 O43 77.64(13) 3_756 .
O13 Eu1 O43 150.69(14) 3_656 .
O11 Eu1 O43 77.44(13) . .
O33 Eu1 O43 75.15(12) . .
O22 Eu1 O23 126.98(13) . 3_656
O32 Eu1 O23 131.65(13) 3_756 3_656
O13 Eu1 O23 74.10(13) 3_656 3_656
O11 Eu1 O23 77.17(13) . 3_656
O33 Eu1 O23 76.22(12) . 3_656
O43 Eu1 O23 133.64(13) . 3_656
O22 Eu1 P1 78.61(10) . 3_656
O32 Eu1 P1 92.65(9) 3_756 3_656
O13 Eu1 P1 18.70(9) 3_656 3_656
O11 Eu1 P1 106.55(10) . 3_656
O33 Eu1 P1 119.59(9) . 3_656
O43 Eu1 P1 161.17(10) . 3_656
O23 Eu1 P1 64.52(9) 3_656 3_656
O22 Eu1 P2 108.95(10) . 3_656
O32 Eu1 P2 133.50(9) 3_756 3_656
O13 Eu1 P2 63.41(10) 3_656 3_656
O11 Eu1 P2 74.85(10) . 3_656
O33 Eu1 P2 94.43(9) . 3_656
O43 Eu1 P2 145.90(10) . 3_656
O23 Eu1 P2 18.60(9) 3_656 3_656
P1 Eu1 P2 49.95(3) 3_656 3_656
O22 Eu1 P2 15.89(9) . .
O32 Eu1 P2 99.80(9) 3_756 .
O13 Eu1 P2 89.70(10) 3_656 .
O11 Eu1 P2 63.19(10) . .
O33 Eu1 P2 159.66(9) . .
O43 Eu1 P2 85.03(9) . .
O23 Eu1 P2 116.11(9) 3_656 .
P1 Eu1 P2 80.75(3) 3_656 .
P2 Eu1 P2 99.64(3) 3_656 .
O12 P1 O11 112.3(2) . .
O12 P1 O13 111.8(2) . .
O11 P1 O13 113.2(2) . .
O12 P1 C1 108.4(2) . .
O11 P1 C1 103.9(2) . .
O13 P1 C1 106.7(2) . .
O12 P1 Eu1 140.75(16) . 3_656
O11 P1 Eu1 90.15(16) . 3_656
O13 P1 Eu1 29.68(15) . 3_656
C1 P1 Eu1 95.96(17) . 3_656
O22 P2 O23 115.8(2) . .
O22 P2 O21 108.1(2) . .
O23 P2 O21 110.1(2) . .
O22 P2 C1 106.0(2) . .
O23 P2 C1 109.1(2) . .
O21 P2 C1 107.3(2) . .
O22 P2 Eu1 95.85(16) . 3_656
O23 P2 Eu1 30.36(14) . 3_656
O21 P2 Eu1 140.40(16) . 3_656
C1 P2 Eu1 95.21(16) . 3_656
O22 P2 Eu1 25.12(14) . .
O23 P2 Eu1 107.52(15) . .
O21 P2 Eu1 131.36(16) . .
C1 P2 Eu1 87.83(17) . .
Eu1 P2 Eu1 80.36(3) 3_656 .
O32 P3 O33 115.4(2) . .
O32 P3 O31 108.8(2) . .
O33 P3 O31 109.9(2) . .
O32 P3 C11 107.6(2) . .
O33 P3 C11 109.4(2) . .
O31 P3 C11 105.4(2) . .
O41 P4 O43 114.7(2) . .
O41 P4 O42 106.5(2) . .
O43 P4 O42 112.9(2) . .
O41 P4 C11 109.3(3) . .
O43 P4 C11 107.7(2) . .
O42 P4 C11 105.3(2) . .
C2 N1 C1 126.6(4) . .
C6 N2 C2 122.5(5) . .
C12 N3 C11 124.0(4) . .
C13 N4 C12 121.3(5) . .
N1 C1 P2 110.3(4) . .
N1 C1 P1 107.7(4) . .
P2 C1 P1 109.9(3) . .
N1 C2 N2 116.2(5) . .
N1 C2 C3 126.6(5) . .
N2 C2 C3 117.2(5) . .
C4 C3 C2 120.1(5) . .
C3 C4 C5 121.1(6) . .
C6 C5 C4 118.1(5) . .
N2 C6 C5 121.0(6) . .
N3 C11 P3 108.2(4) . .
N3 C11 P4 110.4(4) . .
P3 C11 P4 115.9(3) . .
N3 C12 N4 116.3(5) . .
N3 C12 C16 126.2(5) . .
N4 C12 C16 117.4(5) . .
C14 C13 N4 122.5(6) . .
C13 C14 C15 117.9(6) . .
C16 C15 C14 121.6(7) . .
C15 C16 C12 119.3(6) . .
P1 O11 Eu1 142.9(2) . .
P1 O12 O5W 131.5(5) . .
P1 O13 Eu1 131.6(2) . 3_656
P2 O21 O4W 117.3(4) . .
P2 O22 Eu1 139.0(2) . .
P2 O23 Eu1 131.0(2) . 3_656
P3 O31 O2W 107.1(2) . .
P3 O32 Eu1 154.1(2) . 3_756
P3 O33 Eu1 147.2(2) . .
P4 O43 Eu1 143.5(2) . .
O6W O5W O12 157.6(14) . .

loop_
_geom_bond_atom_site_label_1
_geom_bond_atom_site_label_2
_geom_bond_distance
_geom_bond_site_symmetry_2
Eu1 O22 2.322(3) .
Eu1 O32 2.333(4) 3_756
Eu1 O13 2.346(4) 3_656
Eu1 O11 2.352(4) .
Eu1 O33 2.372(3) .
Eu1 O43 2.389(3) .
Eu1 O23 2.394(4) 3_656
Eu1 P1 3.5419(13) 3_656
Eu1 P2 3.5722(13) 3_656
Eu1 P2 3.5902(13) .
P1 O12 1.511(4) .
P1 O11 1.518(4) .
P1 O13 1.519(4) .
P1 C1 1.842(6) .
P1 Eu1 3.5419(13) 3_656
P2 O22 1.498(4) .
P2 O23 1.511(4) .
P2 O21 1.557(4) .
P2 C1 1.828(6) .
P2 Eu1 3.5722(13) 3_656
P3 O32 1.489(4) .
P3 O33 1.516(3) .
P3 O31 1.562(4) .
P3 C11 1.827(6) .
P4 O41 1.495(4) .
P4 O43 1.497(4) .
P4 O42 1.578(4) .
P4 C11 1.835(6) .
N1 C2 1.331(6) .
N1 C1 1.464(6) .
N2 C6 1.357(7) .
N2 C2 1.371(6) .
N3 C12 1.325(6) .
N3 C11 1.471(6) .
N4 C13 1.362(7) .
N4 C12 1.367(7) .
C2 C3 1.405(7) .
C3 C4 1.365(8) .
C4 C5 1.397(9) .
C5 C6 1.358(9) .
C12 C16 1.403(8) .
C13 C14 1.326(11) .
C14 C15 1.382(11) .
C15 C16 1.374(9) .
O12 O5W 2.60(2) .
O13 Eu1 2.346(4) 3_656
O21 O4W 2.547(10) .
O23 Eu1 2.394(4) 3_656
O31 O2W 2.630(7) .
O32 Eu1 2.333(4) 3_756
O1W O4W 2.738(17) 2_645
O5W O6W 2.52(4) .
